data_2000832
loop_
_publ_author_name
'Ciechanowicz-Rutkowska, M.'
'Stadnicka, K.'
'Filippini, G.'
'Pilati, T.'

_publ_section_title
;
 Structure of an anti-arrhythmic and hypotensive agent:
 1-{3-[4-(3-chlorophenyl)-1-piperazinyl]-2-hydroxypropyl}pyrrolidin-2-one
;
_journal_issue 6
_journal_name_full 'Acta Crystallographica Section C'
_journal_page_first 1068
_journal_page_last 1071
_journal_paper_doi 10.1107/S0108270191013112
_journal_volume 48
_journal_year 1992
_chemical_formula_sum 'C17 H24 Cl N3 O2'
_chemical_formula_weight 337.85
_symmetry_cell_setting monoclinic
_symmetry_space_group_name_Hall '-P 2ybc'
_symmetry_space_group_name_H-M 'P 1 21/c 1'
_cell_angle_alpha 90
_cell_angle_beta 99.960(10)
_cell_angle_gamma 90
_cell_formula_units_Z 4
_cell_length_a 15.492(2)
_cell_length_b 6.5920(10)
_cell_length_c 17.193(2)
_cell_volume 1729.3(4)
_diffrn_radiation_type Mo
_diffrn_radiation_wavelength 0.71073
_exptl_absorpt_coefficient_mu 0.23
_exptl_crystal_density_diffrn 1.2980(10)
_exptl_crystal_F_000 720
_cod_data_source_file al0483.cif
_cod_data_source_block al0483a
_cod_original_formula_sum 'C17 H24 Cl1 N3 O2'
_cod_database_code 2000832

loop_
_atom_site_label
_atom_site_fract_x
_atom_site_fract_y
_atom_site_fract_z
Cl(17) .97431(6) .0681(2) .39415(6)
O(7) .33490(10) .3958(3) -.01480(10)
O(2) .32440(10) -.2291(3) .04880(10)
N(1) .24310(10) .0580(3) .04470(10)
N(9) .50980(10) .2324(3) .15160(10)
N(14) .68120(10) .0551(3) .20370(10)
C(7) .3760(2) .2620(4) .04510(10)
C(18) .9211(2) -.2307(6) .2914(2)
C(6) .3106(2) .1772(4) .0925(2)
C(2) .2574(2) -.1327(4) .0240(2)
C(3) .1805(2) -.2025(5) -.0358(2)
C(4) .1149(2) -.0336(5) -.0421(2)
C(5) .1602(2) .1432(5) .0038(2)
C(8) .4544(2) .3625(4) .09500(10)
C(10) .5859(2) .3529(4) .18800(10)
C(12) .6526(2) .2319(4) .2438(2)
C(13) .6059(2) -.0663(4) .1677(2)
C(11) .5423(2) .0595(4) .11160(10)
C(15) .7594(2) -.0409(4) .23480(10)
C(16) .8214(2) .0464(5) .2937(2)
C(17) .9005(2) -.0473(5) .3198(2)
C(19) .8603(2) -.3217(5) .2338(2)
C(20) .7811(2) -.2315(5) .2073(2)
H(O7) .332(2) .499(4) .0090(10)
H(16) .8100(10) .173(3) .3140(10)
H(18) .968(2) -.279(4) .3090(10)
H(19) .882(2) -.483(4) .2300(10)
H(20) .7430(10) -.290(4) .1630(10)
H(61) .2860(10) .281(3) .1160(10)
H(62) .3400(10) .094(3) .1340(10)
H(31) .157(2) -.320(5) -.015(2)
H(32) .197(2) -.238(4) -.085(2)
H(41) .067(2) -.065(6) -.025(2)
H(42) .087(3) -.005(7) -.107(2)
H(51) .132(2) .198(5) .040(2)
H(52) .176(2) .247(5) -.039(2)
H(81) .4340(10) .474(3) .1240(10)
H(82) .4880(10) .427(3) .0590(10)
H(101) .5640(10) .461(3) .2170(10)
H(102) .6170(10) .409(3) .1460(10)
H(121) .6250(10) .194(3) .2910(10)
H(122) .7010(10) .318(3) .2550(10)
H(131) .5760(10) -.113(4) .2110(10)
H(132) .6220(10) -.171(3) .1380(10)
H(111) .4930(10) -.021(3) .0900(10)
H(112) .5700(10) .111(4) .0660(10)

loop_
_geom_bond_atom_site_label_1
_geom_bond_atom_site_label_2
_geom_bond_distance
Cl(17) C(17) 1.736(3)
O(7) C(7) 1.420(3)
O(2) C(2) 1.229(3)
N(1) C(6) 1.445(3)
N(1) C(2) 1.335(3)
N(1) C(5) 1.465(3)
N(9) C(8) 1.459(3)
N(9) C(10) 1.469(3)
N(9) C(11) 1.465(3)
N(14) C(12) 1.461(4)
N(14) C(13) 1.461(3)
N(14) C(15) 1.389(3)
C(7) C(6) 1.513(4)
C(7) C(8) 1.513(4)
C(18) C(17) 1.362(5)
C(18) C(19) 1.380(4)
C(2) C(3) 1.505(4)
C(3) C(4) 1.499(4)
C(4) C(5) 1.511(4)
C(10) C(12) 1.510(4)
C(13) C(11) 1.503(4)
C(15) C(16) 1.394(4)
C(15) C(20) 1.404(4)
C(16) C(17) 1.376(4)
C(19) C(20) 1.369(4)
O(7) H(O7) 0.80(2)
